data_2243849
loop_
_publ_author_name
'Brown, Loren C.'
'Balaich, Gary J.'

_publ_section_title
;
 Crystal structure of 1,2-bis(3,5-difluorophenyl)ethane-1,2-dione
;
_journal_coeditor_code YK2148
_journal_issue 7
_journal_name_full 'Acta Crystallographica Section E'
_journal_page_first 700
_journal_page_last 702
_journal_paper_doi 10.1107/S2056989021005363
_journal_volume 77
_journal_year 2021
_chemical_formula_iupac 'C14 H6 F4 O2'
_chemical_formula_moiety 'C14 H6 F4 O2'
_chemical_formula_sum 'C14 H6 F4 O2'
_chemical_formula_weight 282.19
_chemical_name_systematic
;
1,2-Bis(3,5-difluorophenyl)ethane-1,2-dione
;
_space_group_crystal_system orthorhombic
_space_group_IT_number 60
_space_group_name_Hall '-P 2n 2ab'
_space_group_name_H-M_alt 'P b c n'
_atom_sites_solution_hydrogens geom
_atom_sites_solution_primary dual
_audit_creation_method
;
Olex2 1.2
(compiled 2018.05.29 svn.r3508 for OlexSys, GUI svn.r5506)
;
_cell_angle_alpha 90
_cell_angle_beta 90
_cell_angle_gamma 90
_cell_formula_units_Z 4
_cell_length_a 7.0588(2)
_cell_length_b 7.4008(2)
_cell_length_c 21.5265(4)
_cell_measurement_reflns_used 7273
_cell_measurement_temperature 100.0(3)
_cell_measurement_theta_max 27.0370
_cell_measurement_theta_min 1.8890
_cell_volume 1124.56(5)
_computing_cell_refinement 'CrysAlisPro (Rigaku OD, 2020)'
_computing_data_collection 'CrysAlisPro (Rigaku OD, 2020)'
_computing_data_reduction 'CrysAlisPro (Rigaku OD, 2020)'
_computing_molecular_graphics '<i>OLEX2</i> (Dolomanov et al., 2009)'
_computing_publication_material '<i>OLEX2</i> (Dolomanov et al., 2009)'
_computing_structure_refinement 'SHELXL (Sheldrick, 2015b)'
_computing_structure_solution 'SHELXT (Sheldrick, 2015a)'
_diffrn_ambient_temperature 100.0(3)
_diffrn_detector 'Hybrid Pixel Array Detector'
_diffrn_detector_area_resol_mean 10.0000
_diffrn_measured_fraction_theta_full 0.999
_diffrn_measured_fraction_theta_max 0.969
_diffrn_measurement_device 'four-circle diffractometer'
_diffrn_measurement_device_type 'XtaLAB Synergy, Single source at offset/far, HyPix3000'
_diffrn_measurement_method '\w scans'
_diffrn_radiation_monochromator mirror
_diffrn_radiation_probe x-ray
_diffrn_radiation_type MoK\a
_diffrn_radiation_wavelength 0.71073
_diffrn_reflns_av_R_equivalents 0.0344
_diffrn_reflns_av_unetI/netI 0.0174
_diffrn_reflns_limit_h_max 9
_diffrn_reflns_limit_h_min -8
_diffrn_reflns_limit_k_max 9
_diffrn_reflns_limit_k_min -9
_diffrn_reflns_limit_l_max 26
_diffrn_reflns_limit_l_min -27
_diffrn_reflns_number 13347
_diffrn_reflns_theta_full 25.242
_diffrn_reflns_theta_max 27.111
_diffrn_reflns_theta_min 1.892
_diffrn_source 'micro-focus sealed X-ray tube'
_exptl_absorpt_coefficient_mu 0.155
_exptl_absorpt_correction_T_max 1.000
_exptl_absorpt_correction_T_min 0.679
_exptl_absorpt_correction_type gaussian
_exptl_absorpt_process_details
;
(CrysAlisPro; Rigaku OD, 2020)
;
_exptl_crystal_colour colourless
_exptl_crystal_density_diffrn 1.667
_exptl_crystal_description block
_exptl_crystal_F_000 568
_exptl_crystal_size_max 0.298
_exptl_crystal_size_mid 0.138
_exptl_crystal_size_min 0.097
_refine_diff_density_max 0.209
_refine_diff_density_min -0.237
_refine_ls_extinction_method none
_refine_ls_goodness_of_fit_ref 1.034
_refine_ls_hydrogen_treatment constr
_refine_ls_matrix_type full
_refine_ls_number_parameters 91
_refine_ls_number_reflns 1202
_refine_ls_number_restraints 0
_refine_ls_restrained_S_all 1.034
_refine_ls_R_factor_all 0.0393
_refine_ls_R_factor_gt 0.0322
_refine_ls_shift/su_max 0.000
_refine_ls_shift/su_mean 0.000
_refine_ls_structure_factor_coef Fsqd
_refine_ls_weighting_details 'w=1/[\s^2^(Fo^2^)+(0.0435P)^2^+0.4818P] where P=(Fo^2^+2Fc^2^)/3'
_refine_ls_weighting_scheme calc
_refine_ls_wR_factor_gt 0.0804
_refine_ls_wR_factor_ref 0.0851
_reflns_number_gt 1014
_reflns_number_total 1202
_reflns_threshold_expression 'I > 2\s(I)'
_cod_data_source_file yk2148sup1.cif
_cod_data_source_block I
_cod_database_code 2243849
_shelx_space_group_comment
;
The symmetry employed for this shelxl refinement is uniquely defined
by the following loop, which should always be used as a source of
symmetry information in preference to the above space-group names.
They are only intended as comments.
;

loop_
_space_group_symop_operation_xyz
'x, y, z'
'-x+1/2, -y+1/2, z+1/2'
'-x, y, -z+1/2'
'x+1/2, -y+1/2, -z'
'-x, -y, -z'
'x-1/2, y-1/2, -z-1/2'
'x, -y, z-1/2'
'-x-1/2, y-1/2, z'

loop_
_atom_site_type_symbol
_atom_site_label
_atom_site_fract_x
_atom_site_fract_y
_atom_site_fract_z
_atom_site_U_iso_or_equiv
_atom_site_adp_type
_atom_site_calc_flag
_atom_site_occupancy
_atom_site_disorder_assembly
_atom_site_disorder_group
F F1 1.04484(11) 0.64342(12) 0.45793(3) 0.0274(2) Uani d 1 . .
F F2 0.41188(11) 0.52722(13) 0.40758(4) 0.0298(2) Uani d 1 . .
O O1 0.78193(13) 0.28658(13) 0.22568(4) 0.0236(3) Uani d 1 . .
C C1 0.97690(19) 0.50922(17) 0.36170(6) 0.0183(3) Uani d 1 . .
H H1 1.1050 0.5083 0.3516 0.022 Uiso calc 1 . .
C C2 0.91452(19) 0.57731(18) 0.41774(6) 0.0196(3) Uani d 1 . .
C C3 0.72718(19) 0.58412(18) 0.43505(6) 0.0200(3) Uani d 1 . .
H H3 0.6896 0.6293 0.4734 0.024 Uiso calc 1 . .
C C4 0.59783(19) 0.51991(19) 0.39216(6) 0.0200(3) Uani d 1 . .
C C5 0.64773(18) 0.44830(18) 0.33558(6) 0.0190(3) Uani d 1 . .
H H5 0.5563 0.4056 0.3081 0.023 Uiso calc 1 . .
C C6 0.84090(18) 0.44170(17) 0.32055(6) 0.0167(3) Uani d 1 . .
C C7 0.89509(18) 0.36177(17) 0.25965(6) 0.0174(3) Uani d 1 . .

loop_
_atom_site_aniso_label
_atom_site_aniso_U_11
_atom_site_aniso_U_22
_atom_site_aniso_U_33
_atom_site_aniso_U_12
_atom_site_aniso_U_13
_atom_site_aniso_U_23
F1 0.0235(5) 0.0368(5) 0.0218(4) -0.0053(4) -0.0033(3) -0.0094(3)
F2 0.0151(4) 0.0487(6) 0.0254(5) 0.0037(4) 0.0047(3) -0.0003(4)
O1 0.0235(5) 0.0298(6) 0.0176(5) -0.0056(4) -0.0014(4) -0.0014(4)
C1 0.0160(6) 0.0201(7) 0.0188(7) -0.0005(5) 0.0007(5) 0.0009(5)
C2 0.0203(7) 0.0210(7) 0.0174(6) -0.0013(5) -0.0030(5) -0.0009(5)
C3 0.0232(7) 0.0200(7) 0.0168(6) 0.0026(6) 0.0025(5) -0.0003(5)
C4 0.0142(7) 0.0240(7) 0.0220(7) 0.0024(5) 0.0028(5) 0.0046(5)
C5 0.0170(6) 0.0230(7) 0.0168(6) -0.0012(5) -0.0023(5) 0.0029(5)
C6 0.0169(7) 0.0168(7) 0.0162(6) 0.0000(5) 0.0005(5) 0.0024(5)
C7 0.0184(7) 0.0178(6) 0.0161(6) -0.0001(5) -0.0011(5) 0.0036(5)

loop_
_atom_type_symbol
_atom_type_description
_atom_type_scat_dispersion_real
_atom_type_scat_dispersion_imag
_atom_type_scat_source
C C 0.0033 0.0016 'International Tables Vol C Tables 4.2.6.8 and 6.1.1.4'
H H 0.0000 0.0000 'International Tables Vol C Tables 4.2.6.8 and 6.1.1.4'
F F 0.0171 0.0103 'International Tables Vol C Tables 4.2.6.8 and 6.1.1.4'
O O 0.0106 0.0060 'International Tables Vol C Tables 4.2.6.8 and 6.1.1.4'

loop_
_exptl_crystal_face_index_h
_exptl_crystal_face_index_k
_exptl_crystal_face_index_l
_exptl_crystal_face_perp_dist
-2 0 5 0.0463
-1 -1 5 0.0776
2 0 -5 0.0608
0 2 -5 0.1145
1 5 -2 0.1305
-2 -5 -1 0.1215
1 0 5 0.0476
0 -4 -5 0.1259
0 0 1 0.0411
1 -1 -5 0.0687
-1 0 0 0.0710
5 1 5 0.0646
-1 -1 1 0.0993
-1 0 -5 0.0592
-1 -2 -5 0.1011
0 0 -1 0.0562
0 -3 -29 0.0650
2 1 -29 0.0567
3 -2 -28 0.0555
10 0 7 0.0604

loop_
_geom_angle_atom_site_label_1
_geom_angle_atom_site_label_2
_geom_angle_atom_site_label_3
_geom_angle_site_symmetry_1
_geom_angle_site_symmetry_3
_geom_angle
_geom_angle_publ_flag
C2 C1 H1 . . 121.1 ?
C2 C1 C6 . . 117.73(12) ?
C6 C1 H1 . . 121.1 ?
F1 C2 C1 . . 118.28(11) ?
F1 C2 C3 . . 117.84(11) ?
C3 C2 C1 . . 123.87(13) ?
C2 C3 H3 . . 121.9 ?
C2 C3 C4 . . 116.21(12) ?
C4 C3 H3 . . 121.9 ?
F2 C4 C3 . . 117.54(12) ?
F2 C4 C5 . . 118.74(12) ?
C5 C4 C3 . . 123.72(13) ?
C4 C5 H5 . . 121.1 ?
C4 C5 C6 . . 117.85(12) ?
C6 C5 H5 . . 121.1 ?
C1 C6 C5 . . 120.59(12) ?
C1 C6 C7 . . 121.56(12) ?
C5 C6 C7 . . 117.84(11) ?
O1 C7 C6 . . 122.83(12) ?
O1 C7 C7 . 3_755 117.99(12) ?
C6 C7 C7 . 3_755 119.05(12) ?

loop_
_geom_bond_atom_site_label_1
_geom_bond_atom_site_label_2
_geom_bond_site_symmetry_2
_geom_bond_distance
_geom_bond_publ_flag
F1 C2 . 1.3543(15) ?
F2 C4 . 1.3550(15) ?
O1 C7 . 1.2176(16) ?
C1 H1 . 0.9300 ?
C1 C2 . 1.3796(18) ?
C1 C6 . 1.3985(18) ?
C2 C3 . 1.3748(19) ?
C3 H3 . 0.9300 ?
C3 C4 . 1.3827(19) ?
C4 C5 . 1.3741(19) ?
C5 H5 . 0.9300 ?
C5 C6 . 1.4023(18) ?
C6 C7 . 1.4882(17) ?
C7 C7 3_755 1.538(3) ?

loop_
_geom_hbond_atom_site_label_D
_geom_hbond_atom_site_label_H
_geom_hbond_atom_site_label_A
_geom_hbond_site_symmetry_A
_geom_hbond_distance_DH
_geom_hbond_distance_HA
_geom_hbond_distance_DA
_geom_hbond_angle_DHA
_geom_hbond_publ_flag
C1 H1 F2 1_655 0.93 2.48 3.2281(16) 137 yes
C3 H3 F1 4_466 0.93 2.46 3.3211(15) 154 yes
C5 H5 O1 3_655 0.93 2.65 3.517(2) 156 yes

_cod_database_fobs_code 2243849
